data_1513469
loop_
_publ_author_name
'Roznyatovskiy, Vladimir V.'
'Gardner, Daniel M.'
'Eaton, Samuel W.'
'Wasielewski, Michael R.'

_publ_section_title
;
 Radical anions of trifluoromethylated perylene and naphthalene imide and
 diimide electron acceptors.
;
_journal_issue 3
_journal_name_full 'Organic letters'
_journal_page_first 696
_journal_page_last 699
_journal_paper_doi 10.1021/ol403736m
_journal_volume 16
_journal_year 2014
_chemical_formula_moiety 'C38 H28 F6 N2 O4'
_chemical_formula_sum 'C38 H28 F6 N2 O4'
_chemical_formula_weight 690.62
_chemical_name_common bis(CF3)PDI
_chemical_name_systematic
;
N,N'-(1-cyclohexyl)-1,7-(trifluoromethyl)
perylenetetracarboxylic diimide
;
_space_group_crystal_system triclinic
_space_group_IT_number 2
_space_group_name_Hall '-P 1'
_space_group_name_H-M_alt 'P -1'
_symmetry_space_group_name_Hall '-P 1'
_symmetry_space_group_name_H-M 'P -1'
_atom_sites_solution_hydrogens geom
_atom_sites_solution_primary direct
_audit_creation_date 2013-12-23
_audit_creation_method
;
Olex2 1.2
(compiled 2013.12.10 svn.r2850 for OlexSys, GUI svn.r4736)
;
_cell_angle_alpha 97.378(3)
_cell_angle_beta 98.233(3)
_cell_angle_gamma 107.436(3)
_cell_formula_units_Z 2
_cell_length_a 11.1314(8)
_cell_length_b 11.2899(8)
_cell_length_c 12.8198(8)
_cell_measurement_reflns_used 9917
_cell_measurement_temperature 100(2)
_cell_measurement_theta_max 67.93
_cell_measurement_theta_min 3.54
_cell_volume 1495.98(18)
_computing_cell_refinement 'SAINT V7.23A (Bruker, 2005)'
_computing_data_collection 'APEX2 V2.1-4 (Bruker, 2007)'
_computing_data_reduction 'Bruker SAINT'
_computing_molecular_graphics 'Olex2 (Dolomanov et al., 2009)'
_computing_publication_material 'Olex2 (Dolomanov et al., 2009)'
_computing_structure_refinement 'XL (Sheldrick, 2008)'
_computing_structure_solution 'XS (Sheldrick, 2008)'
_diffrn_ambient_temperature 99.99
_diffrn_detector_area_resol_mean 8
_diffrn_measured_fraction_theta_full 0.957
_diffrn_measured_fraction_theta_max 0.953
_diffrn_measurement_device_type 'Bruker Kappa APEX CCD area detector'
_diffrn_measurement_method '\w and \f scans'
_diffrn_radiation_monochromator 'MX optics'
_diffrn_radiation_type CuK\a
_diffrn_radiation_wavelength 1.54178
_diffrn_reflns_av_R_equivalents 0.0158
_diffrn_reflns_av_unetI/netI 0.0191
_diffrn_reflns_Laue_measured_fraction_full 0.957
_diffrn_reflns_Laue_measured_fraction_max 0.953
_diffrn_reflns_limit_h_max 13
_diffrn_reflns_limit_h_min -13
_diffrn_reflns_limit_k_max 13
_diffrn_reflns_limit_k_min -13
_diffrn_reflns_limit_l_max 14
_diffrn_reflns_limit_l_min -15
_diffrn_reflns_number 13042
_diffrn_reflns_point_group_measured_fraction_full 0.957
_diffrn_reflns_point_group_measured_fraction_max 0.953
_diffrn_reflns_theta_full 67.679
_diffrn_reflns_theta_max 67.928
_diffrn_reflns_theta_min 3.542
_diffrn_source microsource
_diffrn_standards_number 0
_exptl_absorpt_coefficient_mu 1.067
_exptl_absorpt_correction_T_max 0.7530
_exptl_absorpt_correction_T_min 0.6895
_exptl_absorpt_correction_type multi-scan
_exptl_absorpt_process_details
;
SADABS-2012/1 (Bruker,2012) was used for absorption correction.
wR2(int) was 0.0507 before and 0.0257 after correction.
The Ratio of minimum to maximum transmission is 0.9157.
The \l/2 correction factor is 0.0015.
;
_exptl_crystal_colour orange
_exptl_crystal_colour_primary orange
_exptl_crystal_density_diffrn 1.533
_exptl_crystal_description block
_exptl_crystal_F_000 712
_exptl_crystal_size_max 0.117
_exptl_crystal_size_mid 0.07
_exptl_crystal_size_min 0.041
_refine_diff_density_max 0.229
_refine_diff_density_min -0.200
_refine_diff_density_rms 0.038
_refine_ls_extinction_method none
_refine_ls_goodness_of_fit_ref 1.031
_refine_ls_hydrogen_treatment constr
_refine_ls_matrix_type full
_refine_ls_number_parameters 451
_refine_ls_number_reflns 5196
_refine_ls_number_restraints 0
_refine_ls_restrained_S_all 1.031
_refine_ls_R_factor_all 0.0307
_refine_ls_R_factor_gt 0.0280
_refine_ls_shift/su_max 0.000
_refine_ls_shift/su_mean 0.000
_refine_ls_structure_factor_coef Fsqd
_refine_ls_weighting_details 'w=1/[\s^2^(Fo^2^)+(0.0388P)^2^+0.5683P] where P=(Fo^2^+2Fc^2^)/3'
_refine_ls_weighting_scheme calc
_refine_ls_wR_factor_gt 0.0742
_refine_ls_wR_factor_ref 0.0765
_reflns_Friedel_coverage 0.000
_reflns_number_gt 4791
_reflns_number_total 5196
_reflns_threshold_expression 'I > 2\s(I)'
_cod_data_source_file ol403736m_si_002.cif
_cod_data_source_block cf3pdi
_cod_database_code 1513469
_shelxl_version_number 2013-3
_shelx_space_group_comment
;
The symmetry employed for this shelxl refinement is uniquely defined
by the following loop, which should always be used as a source of
symmetry information in preference to the above space-group names.
They are only intended as comments.
;
_shelx_estimated_absorpt_t_max 0.958
_shelx_estimated_absorpt_t_min 0.885
_olex2_refinement_description
;
1. Fixed Uiso
 At 1.2 times of:
  All C(H) groups, All C(H,H) groups
2.a Ternary CH refined with riding coordinates:
 C6(H6), C25(H25)
2.b Secondary CH2 refined with riding coordinates:
 C1(H1A,H1B), C2(H2A,H2B), C3(H3A,H3B), C4(H4A,H4B), C5(H5A,H5B), C20(H20A,
 H20B), C21(H21A,H21B), C22(H22A,H22B), C23(H23A,H23B), C24(H24A,H24B)
2.c Aromatic/amide H refined with riding coordinates:
 C9(H9), C13(H13), C14(H14), C28(H28), C32(H32), C33(H33)
;

loop_
_space_group_symop_operation_xyz
'x, y, z'
'-x, -y, -z'

loop_
_atom_site_label
_atom_site_type_symbol
_atom_site_fract_x
_atom_site_fract_y
_atom_site_fract_z
_atom_site_U_iso_or_equiv
_atom_site_adp_type
_atom_site_occupancy
_atom_site_site_symmetry_order
_atom_site_calc_flag
_atom_site_refinement_flags_posn
C1 C 0.87477(12) 0.59876(11) 0.41285(10) 0.0220(3) Uani 1 1 d .
H1A H 0.8640 0.5080 0.3930 0.026 Uiso 1 1 calc R
H1B H 0.8119 0.6067 0.4585 0.026 Uiso 1 1 calc R
C2 C 1.01095(12) 0.66914(12) 0.47581(10) 0.0216(3) Uani 1 1 d .
H2A H 1.0233 0.6378 0.5439 0.026 Uiso 1 1 calc R
H2B H 1.0737 0.6519 0.4337 0.026 Uiso 1 1 calc R
C3 C 1.03544(12) 0.81070(12) 0.50005(10) 0.0219(3) Uani 1 1 d .
H3A H 1.1253 0.8541 0.5375 0.026 Uiso 1 1 calc R
H3B H 0.9783 0.8289 0.5479 0.026 Uiso 1 1 calc R
C4 C 1.01082(12) 0.86044(12) 0.39641(10) 0.0229(3) Uani 1 1 d .
H4A H 1.0711 0.8461 0.3503 0.028 Uiso 1 1 calc R
H4B H 1.0265 0.9525 0.4135 0.028 Uiso 1 1 calc R
C5 C 0.87284(12) 0.79419(11) 0.33609(10) 0.0197(3) Uani 1 1 d .
H5A H 0.8122 0.8120 0.3803 0.024 Uiso 1 1 calc R
H5B H 0.8590 0.8261 0.2685 0.024 Uiso 1 1 calc R
C6 C 0.84887(11) 0.65235(11) 0.31152(9) 0.0164(2) Uani 1 1 d .
H6 H 0.9119 0.6393 0.2667 0.020 Uiso 1 1 calc R
C7 C 0.71026(11) 0.49941(11) 0.15164(9) 0.0157(2) Uani 1 1 d .
C8 C 0.61062(11) 0.58699(11) 0.28963(9) 0.0170(2) Uani 1 1 d .
C9 C 0.37499(11) 0.51750(11) 0.26433(9) 0.0166(2) Uani 1 1 d .
H9 H 0.3846 0.5704 0.3310 0.020 Uiso 1 1 calc R
C10 C 0.48207(11) 0.51096(11) 0.22569(9) 0.0155(2) Uani 1 1 d .
C11 C 0.46962(11) 0.42585(11) 0.13171(9) 0.0143(2) Uani 1 1 d .
C12 C 0.58031(11) 0.41743(11) 0.09392(9) 0.0154(2) Uani 1 1 d .
C13 C 0.56671(11) 0.33228(11) 0.00264(10) 0.0175(2) Uani 1 1 d .
H13 H 0.6399 0.3311 -0.0270 0.021 Uiso 1 1 calc R
C14 C 0.44605(11) 0.24731(11) -0.04698(9) 0.0173(2) Uani 1 1 d .
H14 H 0.4394 0.1876 -0.1087 0.021 Uiso 1 1 calc R
C15 C 0.33558(11) 0.24773(11) -0.00841(9) 0.0147(2) Uani 1 1 d .
C16 C 0.34581(11) 0.34714(11) 0.07699(9) 0.0141(2) Uani 1 1 d .
C17 C 0.23475(11) 0.36791(10) 0.10899(9) 0.0139(2) Uani 1 1 d .
C18 C 0.25139(11) 0.44704(10) 0.20678(9) 0.0149(2) Uani 1 1 d .
C19 C 0.14417(11) 0.46055(11) 0.26289(9) 0.0160(2) Uani 1 1 d .
C20 C -0.37849(11) -0.11033(12) -0.42770(10) 0.0201(3) Uani 1 1 d .
H20A H -0.3303 -0.1710 -0.4329 0.024 Uiso 1 1 calc R
H20B H -0.3311 -0.0339 -0.4533 0.024 Uiso 1 1 calc R
C21 C -0.51302(12) -0.16960(12) -0.49693(10) 0.0227(3) Uani 1 1 d .
H21A H -0.5586 -0.1065 -0.4952 0.027 Uiso 1 1 calc R
H21B H -0.5060 -0.1947 -0.5721 0.027 Uiso 1 1 calc R
C22 C -0.58957(12) -0.28480(12) -0.45670(10) 0.0236(3) Uani 1 1 d .
H22A H -0.5473 -0.3503 -0.4634 0.028 Uiso 1 1 calc R
H22B H -0.6767 -0.3201 -0.5015 0.028 Uiso 1 1 calc R
C23 C -0.59960(12) -0.25033(12) -0.33975(11) 0.0235(3) Uani 1 1 d .
H23A H -0.6457 -0.3275 -0.3144 0.028 Uiso 1 1 calc R
H23B H -0.6497 -0.1914 -0.3343 0.028 Uiso 1 1 calc R
C24 C -0.46679(11) -0.18879(12) -0.26854(10) 0.0212(3) Uani 1 1 d .
H24A H -0.4758 -0.1611 -0.1944 0.025 Uiso 1 1 calc R
H24B H -0.4203 -0.2510 -0.2668 0.025 Uiso 1 1 calc R
C25 C -0.39065(11) -0.07546(11) -0.31158(10) 0.0177(2) Uani 1 1 d .
H25 H -0.4407 -0.0152 -0.3109 0.021 Uiso 1 1 calc R
C26 C -0.24861(11) 0.11100(11) -0.18002(9) 0.0168(2) Uani 1 1 d .
C27 C -0.16951(11) -0.06657(11) -0.23122(9) 0.0166(2) Uani 1 1 d .
C28 C 0.05766(11) -0.04120(11) -0.16287(9) 0.0163(2) Uani 1 1 d .
H28 H 0.0416 -0.1250 -0.1988 0.020 Uiso 1 1 calc R
C29 C -0.04132(11) 0.00798(11) -0.16550(9) 0.0154(2) Uani 1 1 d .
C30 C -0.02166(11) 0.12698(11) -0.10426(9) 0.0146(2) Uani 1 1 d .
C31 C -0.12287(11) 0.17834(11) -0.10791(9) 0.0154(2) Uani 1 1 d .
C32 C -0.10325(11) 0.29337(11) -0.04616(9) 0.0164(2) Uani 1 1 d .
H32 H -0.1689 0.3312 -0.0522 0.020 Uiso 1 1 calc R
C33 C 0.01244(11) 0.35537(11) 0.02550(9) 0.0153(2) Uani 1 1 d .
H33 H 0.0224 0.4328 0.0704 0.018 Uiso 1 1 calc R
C34 C 0.11314(11) 0.30656(11) 0.03277(9) 0.0141(2) Uani 1 1 d .
C35 C 0.10071(11) 0.19544(11) -0.04050(9) 0.0140(2) Uani 1 1 d .
C36 C 0.20816(11) 0.15349(11) -0.05222(9) 0.0145(2) Uani 1 1 d .
C37 C 0.18225(11) 0.03029(11) -0.10800(9) 0.0157(2) Uani 1 1 d .
C38 C 0.28120(11) -0.03640(11) -0.11302(10) 0.0192(3) Uani 1 1 d .
F1 F 0.03859(6) 0.35924(6) 0.24077(5) 0.01892(15) Uani 1 1 d .
F2 F 0.10716(6) 0.55940(6) 0.24000(6) 0.02111(16) Uani 1 1 d .
F3 F 0.18322(6) 0.48266(7) 0.36934(5) 0.02145(16) Uani 1 1 d .
F4 F 0.22630(7) -0.16190(6) -0.13302(6) 0.02450(17) Uani 1 1 d .
F5 F 0.34792(7) -0.00935(7) -0.19175(6) 0.02594(17) Uani 1 1 d .
F6 F 0.36661(7) -0.00870(7) -0.02108(6) 0.02514(17) Uani 1 1 d .
N1 N 0.71797(9) 0.57991(9) 0.24709(8) 0.0156(2) Uani 1 1 d .
N2 N -0.26386(9) -0.00780(9) -0.23916(8) 0.0163(2) Uani 1 1 d .
O1 O 0.62176(8) 0.65134(9) 0.37598(7) 0.0251(2) Uani 1 1 d .
O2 O 0.80603(8) 0.49553(8) 0.11790(7) 0.02057(19) Uani 1 1 d .
O3 O -0.33462(8) 0.15702(8) -0.18739(7) 0.0229(2) Uani 1 1 d .
O4 O -0.19033(8) -0.17393(8) -0.27679(7) 0.02165(19) Uani 1 1 d .

loop_
_atom_site_aniso_label
_atom_site_aniso_U_11
_atom_site_aniso_U_22
_atom_site_aniso_U_33
_atom_site_aniso_U_23
_atom_site_aniso_U_13
_atom_site_aniso_U_12
C1 0.0196(6) 0.0176(6) 0.0259(7) 0.0051(5) -0.0024(5) 0.0045(5)
C2 0.0185(6) 0.0246(6) 0.0206(6) 0.0019(5) -0.0015(5) 0.0084(5)
C3 0.0192(6) 0.0232(6) 0.0181(6) -0.0014(5) -0.0014(5) 0.0035(5)
C4 0.0220(6) 0.0184(6) 0.0221(6) 0.0013(5) 0.0009(5) -0.0002(5)
C5 0.0201(6) 0.0175(6) 0.0188(6) 0.0038(5) 0.0000(5) 0.0037(5)
C6 0.0104(5) 0.0183(6) 0.0177(6) 0.0002(5) 0.0003(4) 0.0028(4)
C7 0.0157(6) 0.0161(6) 0.0156(6) 0.0035(4) 0.0025(5) 0.0054(5)
C8 0.0150(6) 0.0185(6) 0.0169(6) 0.0014(5) 0.0019(5) 0.0056(5)
C9 0.0173(6) 0.0166(6) 0.0148(6) 0.0000(4) 0.0015(4) 0.0055(5)
C10 0.0147(6) 0.0154(6) 0.0154(6) 0.0020(4) 0.0013(4) 0.0046(5)
C11 0.0143(6) 0.0145(5) 0.0150(6) 0.0045(4) 0.0021(4) 0.0055(4)
C12 0.0144(6) 0.0163(6) 0.0154(6) 0.0037(4) 0.0024(4) 0.0047(5)
C13 0.0138(6) 0.0206(6) 0.0185(6) 0.0022(5) 0.0046(4) 0.0058(5)
C14 0.0171(6) 0.0184(6) 0.0158(6) -0.0001(5) 0.0031(5) 0.0060(5)
C15 0.0144(6) 0.0158(6) 0.0135(5) 0.0027(4) 0.0008(4) 0.0053(5)
C16 0.0145(6) 0.0148(5) 0.0137(5) 0.0041(4) 0.0024(4) 0.0051(4)
C17 0.0137(5) 0.0132(5) 0.0154(6) 0.0037(4) 0.0026(4) 0.0046(4)
C18 0.0143(6) 0.0146(5) 0.0164(6) 0.0027(4) 0.0031(4) 0.0052(4)
C19 0.0151(6) 0.0163(6) 0.0143(6) -0.0004(4) 0.0006(4) 0.0039(5)
C20 0.0183(6) 0.0208(6) 0.0197(6) 0.0029(5) 0.0002(5) 0.0061(5)
C21 0.0222(6) 0.0245(6) 0.0188(6) -0.0015(5) -0.0031(5) 0.0093(5)
C22 0.0193(6) 0.0199(6) 0.0246(7) -0.0056(5) -0.0043(5) 0.0040(5)
C23 0.0169(6) 0.0202(6) 0.0270(7) -0.0010(5) 0.0014(5) 0.0002(5)
C24 0.0175(6) 0.0219(6) 0.0199(6) 0.0016(5) 0.0006(5) 0.0026(5)
C25 0.0134(5) 0.0170(6) 0.0194(6) -0.0003(5) -0.0025(5) 0.0043(5)
C26 0.0158(6) 0.0168(6) 0.0165(6) 0.0022(5) 0.0027(5) 0.0041(5)
C27 0.0168(6) 0.0156(6) 0.0165(6) 0.0031(5) 0.0022(5) 0.0043(5)
C28 0.0195(6) 0.0134(5) 0.0156(6) 0.0021(4) 0.0033(5) 0.0048(5)
C29 0.0148(6) 0.0162(6) 0.0141(6) 0.0029(4) 0.0022(4) 0.0037(5)
C30 0.0148(6) 0.0150(6) 0.0135(5) 0.0037(4) 0.0033(4) 0.0036(5)
C31 0.0134(5) 0.0168(6) 0.0155(6) 0.0029(5) 0.0026(4) 0.0042(5)
C32 0.0136(5) 0.0184(6) 0.0185(6) 0.0039(5) 0.0037(4) 0.0066(5)
C33 0.0154(5) 0.0141(5) 0.0157(6) 0.0009(4) 0.0035(4) 0.0043(4)
C34 0.0136(5) 0.0146(5) 0.0132(5) 0.0031(4) 0.0032(4) 0.0028(4)
C35 0.0139(5) 0.0151(5) 0.0133(5) 0.0039(4) 0.0029(4) 0.0043(4)
C36 0.0159(6) 0.0170(6) 0.0113(5) 0.0032(4) 0.0026(4) 0.0058(5)
C37 0.0153(6) 0.0174(6) 0.0148(5) 0.0032(4) 0.0030(4) 0.0058(5)
C38 0.0168(6) 0.0168(6) 0.0219(6) -0.0009(5) 0.0031(5) 0.0046(5)
F1 0.0135(3) 0.0194(3) 0.0206(3) -0.0001(3) 0.0041(3) 0.0017(3)
F2 0.0212(4) 0.0199(4) 0.0247(4) 0.0015(3) 0.0059(3) 0.0107(3)
F3 0.0184(3) 0.0299(4) 0.0137(3) -0.0011(3) 0.0032(3) 0.0062(3)
F4 0.0205(4) 0.0156(3) 0.0366(4) 0.0000(3) 0.0036(3) 0.0074(3)
F5 0.0227(4) 0.0244(4) 0.0301(4) -0.0030(3) 0.0119(3) 0.0070(3)
F6 0.0190(3) 0.0259(4) 0.0294(4) 0.0008(3) -0.0037(3) 0.0113(3)
N1 0.0116(5) 0.0173(5) 0.0160(5) 0.0005(4) 0.0011(4) 0.0037(4)
N2 0.0127(5) 0.0155(5) 0.0181(5) -0.0001(4) -0.0006(4) 0.0036(4)
O1 0.0162(4) 0.0326(5) 0.0201(5) -0.0087(4) 0.0014(3) 0.0052(4)
O2 0.0131(4) 0.0252(5) 0.0209(4) -0.0011(3) 0.0044(3) 0.0041(3)
O3 0.0150(4) 0.0221(4) 0.0290(5) -0.0035(4) -0.0026(3) 0.0086(4)
O4 0.0195(4) 0.0150(4) 0.0263(5) -0.0021(3) -0.0032(3) 0.0053(3)

loop_
_atom_type_symbol
_atom_type_description
_atom_type_scat_dispersion_real
_atom_type_scat_dispersion_imag
_atom_type_scat_source
C C 0.0181 0.0091 'International Tables Vol C Tables 4.2.6.8 and 6.1.1.4'
H H 0.0000 0.0000 'International Tables Vol C Tables 4.2.6.8 and 6.1.1.4'
N N 0.0311 0.0180 'International Tables Vol C Tables 4.2.6.8 and 6.1.1.4'
O O 0.0492 0.0322 'International Tables Vol C Tables 4.2.6.8 and 6.1.1.4'
F F 0.0727 0.0534 'International Tables Vol C Tables 4.2.6.8 and 6.1.1.4'

loop_
_geom_angle_atom_site_label_1
_geom_angle_atom_site_label_2
_geom_angle_atom_site_label_3
_geom_angle
H1A C1 H1B 108.1
C2 C1 H1A 109.5
C2 C1 H1B 109.5
C6 C1 H1A 109.5
C6 C1 H1B 109.5
C6 C1 C2 110.67(10)
C1 C2 H2A 109.4
C1 C2 H2B 109.4
H2A C2 H2B 108.0
C3 C2 C1 111.33(10)
C3 C2 H2A 109.4
C3 C2 H2B 109.4
C2 C3 H3A 109.6
C2 C3 H3B 109.6
C2 C3 C4 110.39(10)
H3A C3 H3B 108.1
C4 C3 H3A 109.6
C4 C3 H3B 109.6
C3 C4 H4A 109.5
C3 C4 H4B 109.5
C3 C4 C5 110.83(10)
H4A C4 H4B 108.1
C5 C4 H4A 109.5
C5 C4 H4B 109.5
C4 C5 H5A 109.8
C4 C5 H5B 109.8
H5A C5 H5B 108.3
C6 C5 C4 109.18(10)
C6 C5 H5A 109.8
C6 C5 H5B 109.8
C1 C6 H6 106.8
C5 C6 C1 112.13(10)
C5 C6 H6 106.8
N1 C6 C1 110.85(9)
N1 C6 C5 113.05(9)
N1 C6 H6 106.8
N1 C7 C12 117.35(10)
O2 C7 C12 121.19(10)
O2 C7 N1 121.46(10)
N1 C8 C10 117.52(10)
O1 C8 C10 120.95(11)
O1 C8 N1 121.53(10)
C10 C9 H9 119.5
C10 C9 C18 120.94(11)
C18 C9 H9 119.5
C9 C10 C8 118.91(10)
C9 C10 C11 120.10(11)
C11 C10 C8 120.78(10)
C10 C11 C12 119.78(10)
C10 C11 C16 119.53(10)
C12 C11 C16 120.68(10)
C11 C12 C7 120.71(10)
C13 C12 C7 120.16(10)
C13 C12 C11 119.13(11)
C12 C13 H13 119.7
C12 C13 C14 120.59(11)
C14 C13 H13 119.7
C13 C14 H14 119.1
C15 C14 C13 121.82(11)
C15 C14 H14 119.1
C14 C15 C16 117.99(10)
C14 C15 C36 123.81(10)
C16 C15 C36 118.18(10)
C11 C16 C15 118.75(10)
C11 C16 C17 119.55(10)
C15 C16 C17 121.70(10)
C16 C17 C34 116.04(10)
C18 C17 C16 118.04(10)
C18 C17 C34 125.88(10)
C9 C18 C19 114.21(10)
C17 C18 C9 120.60(10)
C17 C18 C19 125.11(10)
F1 C19 C18 114.93(9)
F1 C19 F2 106.93(9)
F1 C19 F3 105.89(9)
F2 C19 C18 111.91(9)
F3 C19 C18 110.48(9)
F3 C19 F2 106.14(9)
H20A C20 H20B 108.3
C21 C20 H20A 109.9
C21 C20 H20B 109.9
C25 C20 H20A 109.9
C25 C20 H20B 109.9
C25 C20 C21 108.92(10)
C20 C21 H21A 109.5
C20 C21 H21B 109.5
H21A C21 H21B 108.0
C22 C21 C20 110.93(10)
C22 C21 H21A 109.5
C22 C21 H21B 109.5
C21 C22 H22A 109.4
C21 C22 H22B 109.4
C21 C22 C23 111.00(10)
H22A C22 H22B 108.0
C23 C22 H22A 109.4
C23 C22 H22B 109.4
C22 C23 H23A 109.4
C22 C23 H23B 109.4
C22 C23 C24 111.14(10)
H23A C23 H23B 108.0
C24 C23 H23A 109.4
C24 C23 H23B 109.4
C23 C24 H24A 109.6
C23 C24 H24B 109.6
H24A C24 H24B 108.2
C25 C24 C23 110.08(10)
C25 C24 H24A 109.6
C25 C24 H24B 109.6
C20 C25 H25 106.6
C24 C25 C20 112.45(10)
C24 C25 H25 106.6
N2 C25 C20 112.71(10)
N2 C25 C24 111.26(10)
N2 C25 H25 106.6
N2 C26 C31 117.12(10)
O3 C26 C31 121.33(10)
O3 C26 N2 121.55(10)
N2 C27 C29 117.44(10)
O4 C27 C29 120.82(10)
O4 C27 N2 121.74(11)
C29 C28 H28 119.4
C29 C28 C37 121.13(11)
C37 C28 H28 119.4
C28 C29 C27 119.66(10)
C28 C29 C30 119.87(11)
C30 C29 C27 120.45(10)
C29 C30 C31 119.94(10)
C29 C30 C35 119.53(10)
C31 C30 C35 120.53(10)
C30 C31 C26 120.78(10)
C32 C31 C26 119.82(10)
C32 C31 C30 119.38(10)
C31 C32 H32 119.7
C31 C32 C33 120.53(10)
C33 C32 H32 119.7
C32 C33 H33 119.2
C34 C33 C32 121.56(10)
C34 C33 H33 119.2
C33 C34 C17 122.86(10)
C33 C34 C35 118.68(10)
C35 C34 C17 118.38(10)
C30 C35 C34 118.29(10)
C30 C35 C36 119.88(10)
C34 C35 C36 121.83(10)
C35 C36 C15 115.76(10)
C37 C36 C15 126.81(10)
C37 C36 C35 117.36(10)
C28 C37 C36 120.68(10)
C28 C37 C38 114.98(10)
C36 C37 C38 124.33(10)
F4 C38 C37 111.39(10)
F4 C38 F5 105.78(9)
F4 C38 F6 106.28(10)
F5 C38 C37 112.79(10)
F6 C38 C37 112.82(10)
F6 C38 F5 107.31(9)
C7 N1 C6 117.53(9)
C8 N1 C6 118.63(9)
C8 N1 C7 123.57(9)
C26 N2 C25 116.99(9)
C27 N2 C25 119.16(9)
C27 N2 C26 123.81(10)

loop_
_geom_bond_atom_site_label_1
_geom_bond_atom_site_label_2
_geom_bond_distance
C1 H1A 0.9900
C1 H1B 0.9900
C1 C2 1.5310(16)
C1 C6 1.5283(17)
C2 H2A 0.9900
C2 H2B 0.9900
C2 C3 1.5206(18)
C3 H3A 0.9900
C3 H3B 0.9900
C3 C4 1.5282(18)
C4 H4A 0.9900
C4 H4B 0.9900
C4 C5 1.5294(16)
C5 H5A 0.9900
C5 H5B 0.9900
C5 C6 1.5249(16)
C6 H6 1.0000
C6 N1 1.4973(14)
C7 C12 1.4872(16)
C7 N1 1.4029(15)
C7 O2 1.2168(14)
C8 C10 1.4844(16)
C8 N1 1.4017(15)
C8 O1 1.2119(15)
C9 H9 0.9500
C9 C10 1.3727(17)
C9 C18 1.4046(16)
C10 C11 1.4032(16)
C11 C12 1.4110(16)
C11 C16 1.4178(16)
C12 C13 1.3746(17)
C13 H13 0.9500
C13 C14 1.3983(16)
C14 H14 0.9500
C14 C15 1.3905(16)
C15 C16 1.4295(16)
C15 C36 1.4741(16)
C16 C17 1.4303(16)
C17 C18 1.3967(16)
C17 C34 1.4672(16)
C18 C19 1.5139(16)
C19 F1 1.3362(13)
C19 F2 1.3514(14)
C19 F3 1.3383(13)
C20 H20A 0.9900
C20 H20B 0.9900
C20 C21 1.5311(16)
C20 C25 1.5259(17)
C21 H21A 0.9900
C21 H21B 0.9900
C21 C22 1.5223(19)
C22 H22A 0.9900
C22 H22B 0.9900
C22 C23 1.5284(18)
C23 H23A 0.9900
C23 H23B 0.9900
C23 C24 1.5286(16)
C24 H24A 0.9900
C24 H24B 0.9900
C24 C25 1.5249(17)
C25 H25 1.0000
C25 N2 1.4946(14)
C26 C31 1.4842(16)
C26 N2 1.4030(15)
C26 O3 1.2166(15)
C27 C29 1.4860(16)
C27 N2 1.3992(15)
C27 O4 1.2146(15)
C28 H28 0.9500
C28 C29 1.3726(17)
C28 C37 1.4049(16)
C29 C30 1.4047(16)
C30 C31 1.4110(16)
C30 C35 1.4173(16)
C31 C32 1.3701(17)
C32 H32 0.9500
C32 C33 1.3958(16)
C33 H33 0.9500
C33 C34 1.3864(16)
C34 C35 1.4253(16)
C35 C36 1.4318(16)
C36 C37 1.4051(16)
C37 C38 1.5130(16)
C38 F4 1.3378(14)
C38 F5 1.3496(15)
C38 F6 1.3406(14)

loop_
_geom_torsion_atom_site_label_1
_geom_torsion_atom_site_label_2
_geom_torsion_atom_site_label_3
_geom_torsion_atom_site_label_4
_geom_torsion
C1 C2 C3 C4 -56.40(14)
C1 C6 N1 C7 -107.21(12)
C1 C6 N1 C8 67.01(13)
C2 C1 C6 C5 -55.25(13)
C2 C1 C6 N1 177.37(9)
C2 C3 C4 C5 58.69(14)
C3 C4 C5 C6 -58.32(13)
C4 C5 C6 C1 56.94(13)
C4 C5 C6 N1 -176.86(9)
C5 C6 N1 C7 125.91(11)
C5 C6 N1 C8 -59.87(13)
C6 C1 C2 C3 54.45(14)
C7 C12 C13 C14 174.45(10)
C8 C10 C11 C12 -3.68(17)
C8 C10 C11 C16 174.93(10)
C9 C10 C11 C12 -178.43(11)
C9 C10 C11 C16 0.17(17)
C9 C18 C19 F1 -149.88(10)
C9 C18 C19 F2 87.90(12)
C9 C18 C19 F3 -30.14(13)
C10 C8 N1 C6 -178.04(10)
C10 C8 N1 C7 -4.19(16)
C10 C9 C18 C17 0.42(17)
C10 C9 C18 C19 177.39(11)
C10 C11 C12 C7 -1.03(17)
C10 C11 C12 C13 179.02(11)
C10 C11 C16 C15 -170.29(10)
C10 C11 C16 C17 9.03(16)
C11 C12 C13 C14 -5.61(18)
C11 C16 C17 C18 -13.32(16)
C11 C16 C17 C34 164.53(10)
C12 C7 N1 C6 173.61(9)
C12 C7 N1 C8 -0.31(16)
C12 C11 C16 C15 8.31(16)
C12 C11 C16 C17 -172.37(10)
C12 C13 C14 C15 1.88(18)
C13 C14 C15 C16 6.92(17)
C13 C14 C15 C36 -174.62(11)
C14 C15 C16 C11 -11.77(16)
C14 C15 C16 C17 168.92(11)
C14 C15 C36 C35 -152.63(11)
C14 C15 C36 C37 24.16(18)
C15 C16 C17 C18 165.98(10)
C15 C16 C17 C34 -16.17(16)
C15 C36 C37 C28 -167.80(11)
C15 C36 C37 C38 13.27(19)
C16 C11 C12 C7 -179.62(10)
C16 C11 C12 C13 0.43(17)
C16 C15 C36 C35 25.82(15)
C16 C15 C36 C37 -157.39(11)
C16 C17 C18 C9 8.68(16)
C16 C17 C18 C19 -167.95(10)
C16 C17 C34 C33 -151.11(11)
C16 C17 C34 C35 25.65(15)
C17 C18 C19 F1 26.94(16)
C17 C18 C19 F2 -95.28(13)
C17 C18 C19 F3 146.68(11)
C17 C34 C35 C30 171.81(10)
C17 C34 C35 C36 -9.33(16)
C18 C9 C10 C8 -179.84(10)
C18 C9 C10 C11 -4.99(17)
C18 C17 C34 C33 26.55(18)
C18 C17 C34 C35 -156.69(11)
C20 C21 C22 C23 57.69(14)
C20 C25 N2 C26 123.71(11)
C20 C25 N2 C27 -58.27(14)
C21 C20 C25 C24 57.62(13)
C21 C20 C25 N2 -175.63(9)
C21 C22 C23 C24 -56.07(14)
C22 C23 C24 C25 54.75(14)
C23 C24 C25 C20 -56.56(13)
C23 C24 C25 N2 175.92(10)
C24 C25 N2 C26 -108.91(11)
C24 C25 N2 C27 69.11(13)
C25 C20 C21 C22 -57.53(13)
C26 C31 C32 C33 177.19(10)
C27 C29 C30 C31 -2.25(17)
C27 C29 C30 C35 178.77(10)
C28 C29 C30 C31 179.22(11)
C28 C29 C30 C35 0.23(17)
C28 C37 C38 F4 -23.25(14)
C28 C37 C38 F5 95.52(12)
C28 C37 C38 F6 -142.69(10)
C29 C27 N2 C25 175.02(10)
C29 C27 N2 C26 -7.10(16)
C29 C28 C37 C36 1.41(17)
C29 C28 C37 C38 -179.56(11)
C29 C30 C31 C26 -3.08(17)
C29 C30 C31 C32 178.69(11)
C29 C30 C35 C34 -170.79(10)
C29 C30 C35 C36 10.34(16)
C30 C31 C32 C33 -4.57(17)
C30 C35 C36 C15 162.40(10)
C30 C35 C36 C37 -14.71(16)
C31 C26 N2 C25 179.92(10)
C31 C26 N2 C27 2.00(16)
C31 C30 C35 C34 10.24(16)
C31 C30 C35 C36 -168.64(11)
C31 C32 C33 C34 3.38(18)
C32 C33 C34 C17 -178.52(11)
C32 C33 C34 C35 4.73(17)
C33 C34 C35 C30 -11.29(16)
C33 C34 C35 C36 167.57(11)
C34 C17 C18 C9 -168.93(11)
C34 C17 C18 C19 14.44(18)
C34 C35 C36 C15 -16.44(16)
C34 C35 C36 C37 166.46(11)
C35 C30 C31 C26 175.89(10)
C35 C30 C31 C32 -2.33(17)
C35 C36 C37 C28 8.94(16)
C35 C36 C37 C38 -169.99(11)
C36 C15 C16 C11 169.68(10)
C36 C15 C16 C17 -9.62(16)
C36 C37 C38 F4 155.73(11)
C36 C37 C38 F5 -85.49(14)
C36 C37 C38 F6 36.30(16)
C37 C28 C29 C27 175.28(10)
C37 C28 C29 C30 -6.17(17)
N1 C7 C12 C11 3.09(16)
N1 C7 C12 C13 -176.96(10)
N1 C8 C10 C9 -178.92(11)
N1 C8 C10 C11 6.26(16)
N2 C26 C31 C30 3.35(16)
N2 C26 C31 C32 -178.43(11)
N2 C27 C29 C28 -174.24(10)
N2 C27 C29 C30 7.22(16)
O1 C8 C10 C9 2.01(18)
O1 C8 C10 C11 -172.80(11)
O1 C8 N1 C6 1.02(17)
O1 C8 N1 C7 174.87(11)
O2 C7 C12 C11 -177.76(11)
O2 C7 C12 C13 2.18(17)
O2 C7 N1 C6 -5.54(16)
O2 C7 N1 C8 -179.46(11)
O3 C26 C31 C30 -176.66(11)
O3 C26 C31 C32 1.56(18)
O3 C26 N2 C25 -0.08(17)
O3 C26 N2 C27 -177.99(11)
O4 C27 C29 C28 5.11(17)
O4 C27 C29 C30 -173.44(11)
O4 C27 N2 C25 -4.32(17)
O4 C27 N2 C26 173.56(11)
